data_2017806
loop_
_publ_author_name
'Manszewski, Tomasz'
'Pruka\/la, Dorota'
'Pruka\/la, Wies\/law'
'Kubicki, Maciej'

_publ_section_title
;
 Two isomorphous azastilbene derivatives:
 1-(2-chlorobenzyl)-4-[(<i>E</i>)-2-(4-hydroxyphenyl)ethenyl]pyridinium
 chloride and
 1-(2-bromobenzyl)-4-[(<i>E</i>)-2-(4-hydroxyphenyl)ethenyl]pyridinium
 bromide
;
_journal_coeditor_code FG3177
_journal_issue 10
_journal_name_full 'Acta Crystallographica Section C'
_journal_page_first o493
_journal_page_last o495
_journal_paper_doi 10.1107/S0108270110034827
_journal_volume 66
_journal_year 2010
_chemical_formula_iupac 'C20 H17 Cl N O + , Cl -'
_chemical_formula_moiety 'C20 H17 Cl N O + , Cl -'
_chemical_formula_sum 'C20 H17 Cl2 N O'
_chemical_formula_weight 358.25
_chemical_name_systematic
;
1-(2-chlorobenzyl)-4-[(<i>E</i>)-2-(4-hydroxyphenyl)ethenyl]pyridinium
chloride
;
_space_group_IT_number 15
_symmetry_cell_setting monoclinic
_symmetry_space_group_name_Hall '-C 2yc'
_symmetry_space_group_name_H-M 'C 1 2/c 1'
_atom_sites_solution_hydrogens geom
_atom_sites_solution_primary direct
_atom_sites_solution_secondary difmap
_audit_creation_method SHELXL97
_cell_angle_alpha 90.00
_cell_angle_beta 105.842(15)
_cell_angle_gamma 90.00
_cell_formula_units_Z 8
_cell_length_a 25.942(4)
_cell_length_b 9.4027(15)
_cell_length_c 14.667(2)
_cell_measurement_reflns_used 4261
_cell_measurement_temperature 295(2)
_cell_measurement_theta_max 28.0719
_cell_measurement_theta_min 2.3072
_cell_volume 3441.8(9)
_computing_cell_refinement 'CrysAlis Pro (Oxford Diffraction, 2009)'
_computing_data_collection 'CrysAlis Pro (Oxford Diffraction, 2009)'
_computing_data_reduction 'CrysAlis Pro (Oxford Diffraction, 2009)'
_computing_molecular_graphics 'Stereochemical Workstation Operation Manual (Siemens, 1989)'
_computing_publication_material 'SHELXL97 (Sheldrick, 2008)'
_computing_structure_refinement 'SHELXL97 (Sheldrick, 2008)'
_computing_structure_solution 'SIR92 (Altomare <i>et al.</i>, 1993)'
_diffrn_ambient_temperature 295(2)
_diffrn_detector_area_resol_mean 8.1929
_diffrn_measured_fraction_theta_full 0.999
_diffrn_measured_fraction_theta_max 0.894
_diffrn_measurement_device_type 'Oxford Xcalibur Sapphire2, large Be window'
_diffrn_measurement_method \w
_diffrn_radiation_monochromator graphite
_diffrn_radiation_source 'Oxford Enhance (Mo) X-ray source'
_diffrn_radiation_type MoK\a
_diffrn_radiation_wavelength 0.71073
_diffrn_reflns_av_R_equivalents 0.0258
_diffrn_reflns_av_sigmaI/netI 0.0357
_diffrn_reflns_limit_h_max 33
_diffrn_reflns_limit_h_min -33
_diffrn_reflns_limit_k_max 12
_diffrn_reflns_limit_k_min -12
_diffrn_reflns_limit_l_max 18
_diffrn_reflns_limit_l_min -18
_diffrn_reflns_number 13504
_diffrn_reflns_theta_full 25.00
_diffrn_reflns_theta_max 28.39
_diffrn_reflns_theta_min 2.31
_exptl_absorpt_coefficient_mu 0.383
_exptl_absorpt_correction_T_max 1.00000
_exptl_absorpt_correction_T_min 0.93752
_exptl_absorpt_correction_type multi-scan
_exptl_absorpt_process_details '(CrysAlis Pro; Oxford Diffraction, 2009)'
_exptl_crystal_colour 'pale yellow'
_exptl_crystal_density_diffrn 1.383
_exptl_crystal_density_method 'not measured'
_exptl_crystal_description plate
_exptl_crystal_F_000 1488
_exptl_crystal_size_max 0.2
_exptl_crystal_size_mid 0.15
_exptl_crystal_size_min 0.15
_refine_diff_density_max 0.208
_refine_diff_density_min -0.230
_refine_ls_extinction_method none
_refine_ls_goodness_of_fit_ref 0.942
_refine_ls_hydrogen_treatment constr
_refine_ls_matrix_type full
_refine_ls_number_parameters 218
_refine_ls_number_reflns 3866
_refine_ls_number_restraints 0
_refine_ls_restrained_S_all 0.942
_refine_ls_R_factor_all 0.0699
_refine_ls_R_factor_gt 0.0361
_refine_ls_shift/su_max 0.001
_refine_ls_shift/su_mean 0.000
_refine_ls_structure_factor_coef Fsqd
_refine_ls_weighting_details 'calc w = 1/[\s^2^(Fo^2^)+(0.0502P)^2^] where P=(Fo^2^+2Fc^2^)/3'
_refine_ls_weighting_scheme calc
_refine_ls_wR_factor_gt 0.0872
_refine_ls_wR_factor_ref 0.0944
_reflns_number_gt 2368
_reflns_number_total 3867
_reflns_threshold_expression I>2\s(I)
_cod_data_source_file fg3177.cif
_cod_data_source_block I
_cod_original_sg_symbol_H-M 'C 2/c'
_cod_database_code 2017806
_cod_database_fobs_code 2017806

loop_
_symmetry_equiv_pos_as_xyz
'x, y, z'
'-x, y, -z+1/2'
'x+1/2, y+1/2, z'
'-x+1/2, y+1/2, -z+1/2'
'-x, -y, -z'
'x, -y, z-1/2'
'-x+1/2, -y+1/2, -z'
'x+1/2, -y+1/2, z-1/2'

loop_
_atom_site_type_symbol
_atom_site_label
_atom_site_fract_x
_atom_site_fract_y
_atom_site_fract_z
_atom_site_U_iso_or_equiv
_atom_site_adp_type
_atom_site_calc_flag
_atom_site_refinement_flags
_atom_site_occupancy
_atom_site_disorder_assembly
_atom_site_disorder_group
C C1 0.40214(7) -0.1748(2) -0.21975(12) 0.0483(5) Uani d . 1 . .
O O1 0.35260(5) -0.21576(15) -0.26832(10) 0.0695(4) Uani d . 1 . .
H H1 0.3339 -0.1453 -0.2860 0.083 Uiso calc R 1 . .
C C2 0.41589(7) -0.0358(2) -0.20147(13) 0.0558(5) Uani d . 1 . .
H H2 0.3907 0.0355 -0.2231 0.067 Uiso calc R 1 . .
C C3 0.46692(7) -0.0019(2) -0.15108(14) 0.0588(5) Uani d . 1 . .
H H3 0.4758 0.0933 -0.1386 0.071 Uiso calc R 1 . .
C C4 0.50556(7) -0.10405(19) -0.11821(11) 0.0441(4) Uani d . 1 . .
C C5 0.49075(8) -0.2435(2) -0.13738(13) 0.0547(5) Uani d . 1 . .
H H5 0.5159 -0.3151 -0.1160 0.066 Uiso calc R 1 . .
C C6 0.43984(8) -0.2791(2) -0.18724(14) 0.0628(5) Uani d . 1 . .
H H6 0.4306 -0.3742 -0.1993 0.075 Uiso calc R 1 . .
C C7 0.55872(7) -0.0587(2) -0.06602(12) 0.0495(5) Uani d . 1 . .
H H7 0.5630 0.0387 -0.0557 0.059 Uiso calc R 1 . .
C C8 0.60183(7) -0.13578(19) -0.03111(11) 0.0472(4) Uani d . 1 . .
H H8 0.5993 -0.2334 -0.0415 0.057 Uiso calc R 1 . .
C C9 0.65254(7) -0.07930(19) 0.02204(11) 0.0421(4) Uani d . 1 . .
C C10 0.66295(7) 0.0653(2) 0.03563(13) 0.0524(5) Uani d . 1 . .
H H10 0.6363 0.1302 0.0076 0.063 Uiso calc R 1 . .
C C11 0.71080(7) 0.1140(2) 0.08848(12) 0.0507(5) Uani d . 1 . .
H H11 0.7167 0.2113 0.0965 0.061 Uiso calc R 1 . .
N N12 0.74937(6) 0.02268(16) 0.12898(10) 0.0458(4) Uani d . 1 . .
C C13 0.74120(8) -0.1175(2) 0.11792(13) 0.0539(5) Uani d . 1 . .
H H13 0.7685 -0.1799 0.1474 0.065 Uiso calc R 1 . .
C C14 0.69443(7) -0.1700(2) 0.06519(12) 0.0515(5) Uani d . 1 . .
H H14 0.6900 -0.2679 0.0575 0.062 Uiso calc R 1 . .
C C15 0.80054(7) 0.0769(2) 0.18814(12) 0.0545(5) Uani d . 1 . .
H H15B 0.8129 0.0156 0.2430 0.065 Uiso calc R 1 . .
H H15A 0.7950 0.1710 0.2108 0.065 Uiso calc R 1 . .
C C16 0.84316(7) 0.08488(17) 0.13662(11) 0.0418(4) Uani d . 1 . .
C C17 0.89415(7) 0.12528(18) 0.18475(12) 0.0463(4) Uani d . 1 . .
Cl Cl1 0.90734(2) 0.16295(5) 0.30516(3) 0.06218(17) Uani d . 1 . .
C C18 0.93464(8) 0.1363(2) 0.14159(15) 0.0642(6) Uani d . 1 . .
H H18 0.9687 0.1644 0.1766 0.077 Uiso calc R 1 . .
C C19 0.92525(9) 0.1061(3) 0.04707(16) 0.0712(6) Uani d . 1 . .
H H19 0.9527 0.1121 0.0176 0.085 Uiso calc R 1 . .
C C20 0.87484(9) 0.0670(2) -0.00296(14) 0.0614(5) Uani d . 1 . .
H H20 0.8677 0.0471 -0.0673 0.074 Uiso calc R 1 . .
C C21 0.83438(8) 0.05671(19) 0.04132(12) 0.0497(5) Uani d . 1 . .
H H21 0.8003 0.0300 0.0059 0.060 Uiso calc R 1 . .
Cl Cl2 0.27482(2) 0.02426(6) -0.33946(3) 0.06820(18) Uani d . 1 . .

loop_
_atom_site_aniso_label
_atom_site_aniso_U_11
_atom_site_aniso_U_22
_atom_site_aniso_U_33
_atom_site_aniso_U_12
_atom_site_aniso_U_13
_atom_site_aniso_U_23
C1 0.0336(9) 0.0569(12) 0.0502(10) -0.0116(9) 0.0044(8) -0.0058(8)
O1 0.0394(8) 0.0666(9) 0.0882(10) -0.0159(7) -0.0071(7) -0.0092(8)
C2 0.0344(10) 0.0507(12) 0.0723(12) 0.0012(9) -0.0021(9) -0.0056(9)
C3 0.0360(10) 0.0445(11) 0.0841(14) -0.0038(9) -0.0040(10) -0.0083(9)
C4 0.0324(9) 0.0483(10) 0.0474(9) -0.0040(8) 0.0041(7) -0.0026(8)
C5 0.0427(10) 0.0453(11) 0.0680(12) 0.0011(9) 0.0016(9) 0.0042(9)
C6 0.0575(13) 0.0442(11) 0.0785(13) -0.0128(11) 0.0048(11) -0.0049(10)
C7 0.0359(10) 0.0476(10) 0.0591(11) -0.0040(9) 0.0033(8) -0.0023(8)
C8 0.0370(10) 0.0472(11) 0.0524(10) -0.0018(9) 0.0041(8) -0.0011(8)
C9 0.0311(9) 0.0476(11) 0.0451(9) 0.0003(8) 0.0063(7) 0.0010(8)
C10 0.0328(10) 0.0481(11) 0.0673(12) 0.0029(9) -0.0016(9) 0.0041(9)
C11 0.0372(10) 0.0486(11) 0.0613(11) -0.0009(9) 0.0049(9) 0.0011(8)
N12 0.0294(8) 0.0587(10) 0.0450(8) -0.0037(7) 0.0030(6) 0.0023(7)
C13 0.0378(10) 0.0563(12) 0.0600(11) 0.0073(9) 0.0002(8) 0.0102(9)
C14 0.0390(10) 0.0466(11) 0.0628(11) 0.0026(9) 0.0037(9) 0.0039(9)
C15 0.0330(10) 0.0773(14) 0.0461(10) -0.0089(10) -0.0015(8) -0.0049(9)
C16 0.0334(9) 0.0371(9) 0.0492(10) 0.0009(8) 0.0017(7) 0.0043(7)
C17 0.0373(10) 0.0407(10) 0.0536(10) -0.0016(8) 0.0000(8) 0.0070(8)
Cl1 0.0527(3) 0.0607(3) 0.0587(3) -0.0109(2) -0.0093(2) -0.0018(2)
C18 0.0350(10) 0.0718(15) 0.0791(14) -0.0053(10) 0.0042(10) 0.0156(11)
C19 0.0481(13) 0.0877(16) 0.0825(15) 0.0064(12) 0.0259(11) 0.0161(12)
C20 0.0639(14) 0.0639(13) 0.0583(12) 0.0063(12) 0.0198(11) 0.0014(10)
C21 0.0418(10) 0.0504(11) 0.0521(10) -0.0010(9) 0.0044(8) -0.0001(8)
Cl2 0.0481(3) 0.0974(4) 0.0539(3) 0.0053(3) 0.0051(2) 0.0046(2)

loop_
_atom_type_symbol
_atom_type_description
_atom_type_scat_dispersion_real
_atom_type_scat_dispersion_imag
_atom_type_scat_source
C C 0.0033 0.0016 'International Tables Vol C Tables 4.2.6.8 and 6.1.1.4'
H H 0.0000 0.0000 'International Tables Vol C Tables 4.2.6.8 and 6.1.1.4'
N N 0.0061 0.0033 'International Tables Vol C Tables 4.2.6.8 and 6.1.1.4'
O O 0.0106 0.0060 'International Tables Vol C Tables 4.2.6.8 and 6.1.1.4'
Cl Cl 0.1484 0.1585 'International Tables Vol C Tables 4.2.6.8 and 6.1.1.4'

loop_
_geom_angle_atom_site_label_1
_geom_angle_atom_site_label_2
_geom_angle_atom_site_label_3
_geom_angle_site_symmetry_1
_geom_angle_site_symmetry_3
_geom_angle
_geom_angle_publ_flag
O1 C1 C2 . . 122.70(18) ?
O1 C1 C6 . . 117.78(17) ?
C2 C1 C6 . . 119.52(17) ?
C1 O1 H1 . . 109.5 ?
C1 C2 C3 . . 119.58(18) ?
C1 C2 H2 . . 120.2 ?
C3 C2 H2 . . 120.2 ?
C2 C3 C4 . . 122.13(18) ?
C2 C3 H3 . . 118.9 ?
C4 C3 H3 . . 118.9 ?
C5 C4 C3 . . 117.25(16) ?
C5 C4 C7 . . 124.23(17) ?
C3 C4 C7 . . 118.52(16) ?
C6 C5 C4 . . 121.28(18) ?
C6 C5 H5 . . 119.4 ?
C4 C5 H5 . . 119.4 ?
C5 C6 C1 . . 120.24(18) ?
C5 C6 H6 . . 119.9 ?
C1 C6 H6 . . 119.9 ?
C8 C7 C4 . . 129.12(17) ?
C8 C7 H7 . . 115.4 ?
C4 C7 H7 . . 115.4 ?
C7 C8 C9 . . 124.35(17) ?
C7 C8 H8 . . 117.8 ?
C9 C8 H8 . . 117.8 ?
C10 C9 C14 . . 115.97(16) ?
C10 C9 C8 . . 123.58(16) ?
C14 C9 C8 . . 120.43(16) ?
C11 C10 C9 . . 121.71(17) ?
C11 C10 H10 . . 119.1 ?
C9 C10 H10 . . 119.1 ?
N12 C11 C10 . . 119.94(18) ?
N12 C11 H11 . . 120.0 ?
C10 C11 H11 . . 120.0 ?
C11 N12 C13 . . 120.48(15) ?
C11 N12 C15 . . 119.32(16) ?
C13 N12 C15 . . 120.17(16) ?
N12 C13 C14 . . 121.39(17) ?
N12 C13 H13 . . 119.3 ?
C14 C13 H13 . . 119.3 ?
C13 C14 C9 . . 120.50(18) ?
C13 C14 H14 . . 119.8 ?
C9 C14 H14 . . 119.8 ?
N12 C15 C16 . . 113.08(14) ?
N12 C15 H15B . . 109.0 ?
C16 C15 H15B . . 109.0 ?
N12 C15 H15A . . 109.0 ?
C16 C15 H15A . . 109.0 ?
H15B C15 H15A . . 107.8 ?
C17 C16 C21 . . 116.35(17) ?
C17 C16 C15 . . 119.59(15) ?
C21 C16 C15 . . 124.04(15) ?
C18 C17 C16 . . 122.42(18) ?
C18 C17 Cl1 . . 119.34(14) ?
C16 C17 Cl1 . . 118.24(15) ?
C19 C18 C17 . . 120.31(18) ?
C19 C18 H18 . . 119.8 ?
C17 C18 H18 . . 119.8 ?
C20 C19 C18 . . 118.7(2) ?
C20 C19 H19 . . 120.7 ?
C18 C19 H19 . . 120.7 ?
C19 C20 C21 . . 120.4(2) ?
C19 C20 H20 . . 119.8 ?
C21 C20 H20 . . 119.8 ?
C16 C21 C20 . . 121.81(18) ?
C16 C21 H21 . . 119.1 ?
C20 C21 H21 . . 119.1 ?

loop_
_geom_bond_atom_site_label_1
_geom_bond_atom_site_label_2
_geom_bond_site_symmetry_2
_geom_bond_distance
_geom_bond_publ_flag
C1 O1 . 1.3447(19) ?
C1 C2 . 1.362(2) ?
C1 C6 . 1.375(3) ?
O1 H1 . 0.8200 ?
C2 C3 . 1.366(2) ?
C2 H2 . 0.9300 ?
C3 C4 . 1.377(2) ?
C3 H3 . 0.9300 ?
C4 C5 . 1.374(2) ?
C4 C7 . 1.447(2) ?
C5 C6 . 1.365(3) ?
C5 H5 . 0.9300 ?
C6 H6 . 0.9300 ?
C7 C8 . 1.314(2) ?
C7 H7 . 0.9300 ?
C8 C9 . 1.435(2) ?
C8 H8 . 0.9300 ?
C9 C10 . 1.390(3) ?
C9 C14 . 1.391(2) ?
C10 C11 . 1.351(2) ?
C10 H10 . 0.9300 ?
C11 N12 . 1.329(2) ?
C11 H11 . 0.9300 ?
N12 C13 . 1.338(2) ?
N12 C15 . 1.465(2) ?
C13 C14 . 1.342(2) ?
C13 H13 . 0.9300 ?
C14 H14 . 0.9300 ?
C15 C16 . 1.502(3) ?
C15 H15B . 0.9700 ?
C15 H15A . 0.9700 ?
C16 C17 . 1.372(2) ?
C16 C21 . 1.379(2) ?
C17 C18 . 1.370(3) ?
C17 Cl1 . 1.7410(18) ?
C18 C19 . 1.370(3) ?
C18 H18 . 0.9300 ?
C19 C20 . 1.364(3) ?
C19 H19 . 0.9300 ?
C20 C21 . 1.380(3) ?
C20 H20 . 0.9300 ?
C21 H21 . 0.9300 ?

loop_
_geom_torsion_atom_site_label_1
_geom_torsion_atom_site_label_2
_geom_torsion_atom_site_label_3
_geom_torsion_atom_site_label_4
_geom_torsion_site_symmetry_1
_geom_torsion_site_symmetry_2
_geom_torsion_site_symmetry_3
_geom_torsion_site_symmetry_4
_geom_torsion
_geom_torsion_publ_flag
O1 C1 C2 C3 . . . . 179.55(19) ?
C6 C1 C2 C3 . . . . 0.0(3) ?
C1 C2 C3 C4 . . . . 0.4(3) ?
C2 C3 C4 C5 . . . . -0.5(3) ?
C2 C3 C4 C7 . . . . 179.55(19) ?
C3 C4 C5 C6 . . . . 0.2(3) ?
C7 C4 C5 C6 . . . . -179.88(19) ?
C4 C5 C6 C1 . . . . 0.2(3) ?
O1 C1 C6 C5 . . . . -179.89(18) ?
C2 C1 C6 C5 . . . . -0.3(3) ?
C5 C4 C7 C8 . . . . 2.6(3) ?
C3 C4 C7 C8 . . . . -177.5(2) ?
C4 C7 C8 C9 . . . . -178.29(18) ?
C7 C8 C9 C10 . . . . -5.7(3) ?
C7 C8 C9 C14 . . . . 172.92(18) ?
C14 C9 C10 C11 . . . . -0.6(3) ?
C8 C9 C10 C11 . . . . 178.05(18) ?
C9 C10 C11 N12 . . . . 0.0(3) ?
C10 C11 N12 C13 . . . . 0.0(3) ?
C10 C11 N12 C15 . . . . -178.38(17) ?
C11 N12 C13 C14 . . . . 0.7(3) ?
C15 N12 C13 C14 . . . . 179.05(17) ?
N12 C13 C14 C9 . . . . -1.4(3) ?
C10 C9 C14 C13 . . . . 1.3(3) ?
C8 C9 C14 C13 . . . . -177.44(17) ?
C11 N12 C15 C16 . . . . -98.5(2) ?
C13 N12 C15 C16 . . . . 83.2(2) ?
N12 C15 C16 C17 . . . . -175.94(16) ?
N12 C15 C16 C21 . . . . 5.5(3) ?
C21 C16 C17 C18 . . . . -0.5(3) ?
C15 C16 C17 C18 . . . . -179.19(18) ?
C21 C16 C17 Cl1 . . . . 179.69(12) ?
C15 C16 C17 Cl1 . . . . 1.0(2) ?
C16 C17 C18 C19 . . . . -0.3(3) ?
Cl1 C17 C18 C19 . . . . 179.49(15) ?
C17 C18 C19 C20 . . . . 0.9(3) ?
C18 C19 C20 C21 . . . . -0.7(3) ?
C17 C16 C21 C20 . . . . 0.7(3) ?
C15 C16 C21 C20 . . . . 179.32(18) ?
C19 C20 C21 C16 . . . . -0.1(3) ?

loop_
_cod_related_entry_id
_cod_related_entry_database
_cod_related_entry_code
1 ChemSpider 8817476
